data_7041722
loop_
_publ_author_name
'Escriche-Tur, Luis'
'Font-Bardia, Merc\`e'
'Albela, Bel\'en'
'Corbella, Montserrat'

_publ_section_title
;
 Determination of ZFS parameters from the EPR spectra of mono-, di- and
 trinuclear Mn(II) complexes: impact of magnetic coupling.
;
_journal_issue 8
_journal_name_full 'Dalton transactions (Cambridge, England : 2003)'
_journal_page_first 2699
_journal_page_last 2714
_journal_paper_doi 10.1039/c6dt04012h
_journal_volume 46
_journal_year 2017
_chemical_formula_moiety 'C64 H46 Mn2 N8 O6, 2(Cl O4)'
_chemical_formula_sum 'C64 H46 Cl2 Mn2 N8 O14'
_chemical_formula_weight 1331.87
_space_group_crystal_system triclinic
_space_group_IT_number 2
_space_group_name_Hall '-P 1'
_space_group_name_H-M_alt 'P -1'
_symmetry_space_group_name_Hall '-P 1'
_symmetry_space_group_name_H-M 'P -1'
_atom_sites_solution_hydrogens geom
_audit_creation_method SHELXL-2016/6
_audit_update_record
;
2016-12-14 deposited with the CCDC.
2017-01-17 downloaded from the CCDC.
;
_cell_angle_alpha 64.358(7)
_cell_angle_beta 84.369(7)
_cell_angle_gamma 84.183(7)
_cell_formula_units_Z 1
_cell_length_a 9.5795(16)
_cell_length_b 12.309(2)
_cell_length_c 13.644(3)
_cell_measurement_reflns_used 9874
_cell_measurement_temperature 100(2)
_cell_measurement_theta_max 32.13
_cell_measurement_theta_min 2.63
_cell_volume 1440.3(5)
_computing_cell_refinement 'Bruker SAINT'
_computing_data_collection 'Bruker APEX2'
_computing_data_reduction 'Bruker SAINT'
_computing_molecular_graphics 'Bruker SHELXTL'
_computing_publication_material 'Bruker SHELXTL'
_computing_structure_refinement 'SHELXL-2016/6 (Sheldrick, 2016)'
_computing_structure_solution 'SHELXL-2016/6 (Sheldrick, 2016)'
_diffrn_ambient_temperature 100(2)
_diffrn_measured_fraction_theta_full 0.999
_diffrn_measured_fraction_theta_max 0.996
_diffrn_measurement_device_type 'D8 VENTURE'
_diffrn_measurement_method 'phi and omega scan'
_diffrn_radiation_source 'high brilliance Incoatec Microfocus Source '
_diffrn_radiation_type MoK\a
_diffrn_radiation_wavelength 0.71073
_diffrn_reflns_av_R_equivalents 0.0576
_diffrn_reflns_av_unetI/netI 0.0347
_diffrn_reflns_Laue_measured_fraction_full 0.999
_diffrn_reflns_Laue_measured_fraction_max 0.996
_diffrn_reflns_limit_h_max 14
_diffrn_reflns_limit_h_min -14
_diffrn_reflns_limit_k_max 18
_diffrn_reflns_limit_k_min -18
_diffrn_reflns_limit_l_max 20
_diffrn_reflns_limit_l_min -20
_diffrn_reflns_number 84058
_diffrn_reflns_point_group_measured_fraction_full 0.999
_diffrn_reflns_point_group_measured_fraction_max 0.996
_diffrn_reflns_theta_full 25.242
_diffrn_reflns_theta_max 32.213
_diffrn_reflns_theta_min 2.141
_exptl_absorpt_coefficient_mu 0.609
_exptl_absorpt_correction_T_max 0.7464
_exptl_absorpt_correction_T_min 0.6684
_exptl_absorpt_correction_type multi-scan
_exptl_absorpt_process_details sadabs
_exptl_crystal_colour yellow
_exptl_crystal_density_diffrn 1.536
_exptl_crystal_description prism
_exptl_crystal_F_000 682
_exptl_crystal_size_max 0.32
_exptl_crystal_size_mid 0.30
_exptl_crystal_size_min 0.26
_refine_diff_density_max 0.944
_refine_diff_density_min -0.843
_refine_diff_density_rms 0.083
_refine_ls_extinction_method none
_refine_ls_goodness_of_fit_ref 1.061
_refine_ls_hydrogen_treatment constr
_refine_ls_matrix_type full
_refine_ls_number_parameters 424
_refine_ls_number_reflns 10146
_refine_ls_number_restraints 0
_refine_ls_restrained_S_all 1.061
_refine_ls_R_factor_all 0.0644
_refine_ls_R_factor_gt 0.0476
_refine_ls_shift/su_max 0.001
_refine_ls_shift/su_mean 0.000
_refine_ls_structure_factor_coef Fsqd
_refine_ls_weighting_details 'w=1/[\s^2^(Fo^2^)+(0.0477P)^2^+1.6998P] where P=(Fo^2^+2Fc^2^)/3'
_refine_ls_weighting_scheme calc
_refine_ls_wR_factor_gt 0.1143
_refine_ls_wR_factor_ref 0.1221
_reflns_Friedel_coverage 0.000
_reflns_number_gt 8246
_reflns_number_total 10146
_reflns_threshold_expression 'I > 2\s(I)'
_cod_data_source_file c6dt04012h2.cif
_cod_data_source_block Compound_6
_cod_depositor_comments 'Adding full bibliography for 7041716--7041723.cif.'
_cod_database_code 7041722
_shelx_shelxl_version_number 2016/6
_shelx_space_group_comment
;
The symmetry employed for this shelxl refinement is uniquely defined
by the following loop, which should always be used as a source of
symmetry information in preference to the above space-group names.
They are only intended as comments.
;

loop_
_space_group_symop_operation_xyz
'x, y, z'
'-x, -y, -z'

loop_
_atom_site_label
_atom_site_type_symbol
_atom_site_fract_x
_atom_site_fract_y
_atom_site_fract_z
_atom_site_U_iso_or_equiv
_atom_site_adp_type
_atom_site_occupancy
_atom_site_site_symmetry_order
_atom_site_calc_flag
_atom_site_refinement_flags_posn
_atom_site_refinement_flags_adp
_atom_site_refinement_flags_occupancy
_atom_site_disorder_assembly
_atom_site_disorder_group
Mn1 Mn 0.48787(3) 0.15494(2) 0.42415(2) 0.01283(6) Uani 1 1 d . . . . .
O1 O 0.60564(13) -0.00805(11) 0.43289(10) 0.0164(2) Uani 1 1 d . . . . .
O2 O 0.83517(14) -0.01412(13) 0.38656(12) 0.0234(3) Uani 1 1 d . . . . .
N1 N 0.64826(15) 0.20683(13) 0.50460(12) 0.0158(3) Uani 1 1 d . . . . .
N2 N 0.37360(15) 0.28545(13) 0.48488(12) 0.0151(3) Uani 1 1 d . . . . .
N3 N 0.58536(15) 0.26177(13) 0.25551(12) 0.0164(3) Uani 1 1 d . . . . .
N4 N 0.32371(15) 0.17823(13) 0.30739(12) 0.0157(3) Uani 1 1 d . . . . .
C1 C 0.78287(18) 0.16699(16) 0.51423(15) 0.0188(3) Uani 1 1 d . . . . .
H1 H 0.819210 0.119275 0.479123 0.023 Uiso 1 1 calc R U . . .
C2 C 0.87240(19) 0.19387(18) 0.57511(16) 0.0227(4) Uani 1 1 d . . . . .
H2 H 0.965966 0.164307 0.580114 0.027 Uiso 1 1 calc R U . . .
C3 C 0.8201(2) 0.26423(18) 0.62708(16) 0.0231(4) Uani 1 1 d . . . . .
H3 H 0.878114 0.282752 0.667799 0.028 Uiso 1 1 calc R U . . .
C4 C 0.67842(19) 0.30832(16) 0.61856(14) 0.0184(3) Uani 1 1 d . . . . .
C5 C 0.6157(2) 0.38164(18) 0.67146(15) 0.0232(4) Uani 1 1 d . . . . .
H5 H 0.670489 0.403961 0.711491 0.028 Uiso 1 1 calc R U . . .
C6 C 0.4779(2) 0.41843(17) 0.66359(16) 0.0236(4) Uani 1 1 d . . . . .
H6 H 0.439049 0.465360 0.698828 0.028 Uiso 1 1 calc R U . . .
C7 C 0.39034(19) 0.38654(16) 0.60198(15) 0.0186(3) Uani 1 1 d . . . . .
C8 C 0.2463(2) 0.42158(17) 0.59296(16) 0.0226(4) Uani 1 1 d . . . . .
H8 H 0.202651 0.466252 0.628937 0.027 Uiso 1 1 calc R U . . .
C9 C 0.17041(19) 0.38914(17) 0.53037(16) 0.0220(3) Uani 1 1 d . . . . .
H9 H 0.074979 0.411856 0.523544 0.026 Uiso 1 1 calc R U . . .
C10 C 0.23806(18) 0.32159(15) 0.47699(15) 0.0183(3) Uani 1 1 d . . . . .
H10 H 0.185782 0.301192 0.434182 0.022 Uiso 1 1 calc R U . . .
C11 C 0.44946(17) 0.31731(15) 0.54673(13) 0.0150(3) Uani 1 1 d . . . . .
C12 C 0.59603(17) 0.27684(15) 0.55602(13) 0.0148(3) Uani 1 1 d . . . . .
C13 C 0.71445(19) 0.30151(17) 0.22980(15) 0.0211(3) Uani 1 1 d . . . . .
H13 H 0.769460 0.291376 0.286016 0.025 Uiso 1 1 calc R U . . .
C14 C 0.7713(2) 0.3576(2) 0.12271(17) 0.0280(4) Uani 1 1 d . . . . .
H14 H 0.862471 0.382605 0.108523 0.034 Uiso 1 1 calc R U . . .
C15 C 0.6904(2) 0.3751(2) 0.03896(17) 0.0325(5) Uani 1 1 d . . . . .
H15 H 0.725903 0.412918 -0.032875 0.039 Uiso 1 1 calc R U . . .
C16 C 0.5530(2) 0.33531(19) 0.06249(15) 0.0253(4) Uani 1 1 d . . . . .
C17 C 0.4617(3) 0.3531(2) -0.02104(17) 0.0357(5) Uani 1 1 d . . . . .
H17 H 0.493505 0.391218 -0.093786 0.043 Uiso 1 1 calc R U . . .
C18 C 0.3296(2) 0.3152(2) 0.00459(17) 0.0318(5) Uani 1 1 d . . . . .
H18 H 0.271234 0.328677 -0.050738 0.038 Uiso 1 1 calc R U . . .
C19 C 0.2787(2) 0.25447(18) 0.11586(15) 0.0215(3) Uani 1 1 d . . . . .
C20 C 0.1433(2) 0.2108(2) 0.14622(17) 0.0266(4) Uani 1 1 d . . . . .
H20 H 0.082605 0.221439 0.093146 0.032 Uiso 1 1 calc R U . . .
C21 C 0.1017(2) 0.15256(19) 0.25422(17) 0.0255(4) Uani 1 1 d . . . . .
H21 H 0.012928 0.122748 0.275297 0.031 Uiso 1 1 calc R U . . .
C22 C 0.19491(18) 0.13846(17) 0.33279(16) 0.0198(3) Uani 1 1 d . . . . .
H22 H 0.165318 0.099534 0.405975 0.024 Uiso 1 1 calc R U . . .
C23 C 0.36529(18) 0.23597(15) 0.20001(14) 0.0159(3) Uani 1 1 d . . . . .
C24 C 0.50502(18) 0.27853(16) 0.17264(14) 0.0173(3) Uani 1 1 d . . . . .
C25 C 0.71302(18) -0.02048(15) 0.37066(14) 0.0159(3) Uani 1 1 d . . . . .
C26 C 0.67970(19) -0.04577(16) 0.27750(14) 0.0190(3) Uani 1 1 d . . . . .
C27 C 0.7907(2) -0.0764(2) 0.21767(17) 0.0294(4) Uani 1 1 d . . . . .
H27 H 0.883286 -0.080060 0.234568 0.035 Uiso 1 1 calc R U . . .
C28 C 0.7595(3) -0.1013(3) 0.1321(2) 0.0427(6) Uani 1 1 d . . . . .
H28 H 0.832051 -0.120495 0.090549 0.051 Uiso 0.25 1 calc R U P A 2
C29 C 0.6209(3) -0.0978(3) 0.1083(2) 0.0469(7) Uani 1 1 d . . . . .
H29 H 0.601291 -0.115183 0.051354 0.056 Uiso 1 1 calc R U . . .
C30 C 0.5130(3) -0.0688(2) 0.16821(19) 0.0351(5) Uani 1 1 d . . . . .
H30 H 0.420378 -0.067261 0.152277 0.042 Uiso 0.75 1 calc R U P B 1
C31 C 0.5416(2) -0.04175(17) 0.25280(15) 0.0223(3) Uani 1 1 d . . . . .
H31 H 0.468318 -0.020981 0.292789 0.027 Uiso 1 1 calc R U . . .
O3 O 0.8576(3) -0.1240(2) 0.06230(19) 0.0419(6) Uani 0.75 1 d . . P C 1
C32 C 1.0018(4) -0.1438(4) 0.0911(3) 0.0483(9) Uani 0.75 1 d . . P C 1
H32A H 1.060819 -0.158715 0.036544 0.073 Uiso 0.75 1 calc R U P C 1
H32B H 1.030076 -0.073497 0.095569 0.073 Uiso 0.75 1 calc R U P C 1
H32C H 1.010688 -0.212236 0.160290 0.073 Uiso 0.75 1 calc R U P C 1
O3' O 0.3794(7) -0.0807(6) 0.1513(5) 0.0360(15) Uani 0.25 1 d . . P D 2
C32' C 0.3477(14) -0.1423(10) 0.0875(8) 0.047(3) Uani 0.25 1 d . . P D 2
H32D H 0.247657 -0.140857 0.085277 0.071 Uiso 0.25 1 calc R U P D 2
H32E H 0.388742 -0.102326 0.014728 0.071 Uiso 0.25 1 calc R U P D 2
H32F H 0.385695 -0.224466 0.120080 0.071 Uiso 0.25 1 calc R U P D 2
Cl1 Cl 0.05379(5) 0.49801(5) 0.22591(4) 0.02534(10) Uani 1 1 d . . . . .
O4 O 0.0012(2) 0.5503(2) 0.11982(17) 0.0542(6) Uani 1 1 d . . . . .
O5 O 0.0452(2) 0.5836(2) 0.2720(2) 0.0723(8) Uani 1 1 d . . . . .
O6 O 0.19976(16) 0.45923(16) 0.21950(13) 0.0348(4) Uani 1 1 d . . . . .
O7 O -0.02564(18) 0.39772(18) 0.29884(15) 0.0396(4) Uani 1 1 d . . . . .

loop_
_atom_site_aniso_label
_atom_site_aniso_U_11
_atom_site_aniso_U_22
_atom_site_aniso_U_33
_atom_site_aniso_U_23
_atom_site_aniso_U_13
_atom_site_aniso_U_12
Mn1 0.01158(11) 0.01356(11) 0.01541(11) -0.00836(9) 0.00059(8) -0.00100(8)
O1 0.0156(5) 0.0144(5) 0.0192(6) -0.0085(5) 0.0049(4) -0.0007(4)
O2 0.0150(6) 0.0331(7) 0.0297(7) -0.0211(6) 0.0038(5) -0.0037(5)
N1 0.0149(6) 0.0157(6) 0.0192(7) -0.0098(5) -0.0001(5) -0.0012(5)
N2 0.0149(6) 0.0135(6) 0.0178(6) -0.0077(5) -0.0006(5) 0.0000(5)
N3 0.0153(6) 0.0174(6) 0.0175(6) -0.0082(5) -0.0008(5) -0.0022(5)
N4 0.0151(6) 0.0160(6) 0.0183(6) -0.0097(5) 0.0006(5) -0.0016(5)
C1 0.0150(7) 0.0210(8) 0.0233(8) -0.0124(7) -0.0004(6) -0.0009(6)
C2 0.0150(7) 0.0268(9) 0.0302(9) -0.0152(8) -0.0043(7) -0.0007(6)
C3 0.0206(8) 0.0280(9) 0.0260(9) -0.0154(8) -0.0035(7) -0.0048(7)
C4 0.0209(8) 0.0190(8) 0.0189(8) -0.0110(6) -0.0006(6) -0.0045(6)
C5 0.0293(9) 0.0252(9) 0.0220(8) -0.0158(7) -0.0004(7) -0.0061(7)
C6 0.0311(10) 0.0224(9) 0.0234(9) -0.0163(7) 0.0037(7) -0.0039(7)
C7 0.0220(8) 0.0156(7) 0.0199(8) -0.0100(6) 0.0036(6) -0.0022(6)
C8 0.0225(8) 0.0196(8) 0.0272(9) -0.0132(7) 0.0061(7) 0.0001(6)
C9 0.0165(8) 0.0194(8) 0.0297(9) -0.0115(7) 0.0025(7) 0.0020(6)
C10 0.0163(7) 0.0159(7) 0.0227(8) -0.0086(6) -0.0006(6) 0.0005(6)
C11 0.0165(7) 0.0128(7) 0.0169(7) -0.0076(6) 0.0011(6) -0.0017(5)
C12 0.0160(7) 0.0143(7) 0.0155(7) -0.0075(6) -0.0005(5) -0.0018(5)
C13 0.0170(8) 0.0245(9) 0.0218(8) -0.0095(7) 0.0005(6) -0.0055(6)
C14 0.0221(9) 0.0336(10) 0.0252(9) -0.0093(8) 0.0065(7) -0.0110(8)
C15 0.0320(11) 0.0428(12) 0.0203(9) -0.0104(9) 0.0074(8) -0.0143(9)
C16 0.0274(9) 0.0317(10) 0.0167(8) -0.0094(7) 0.0015(7) -0.0081(8)
C17 0.0413(12) 0.0496(14) 0.0158(9) -0.0115(9) 0.0003(8) -0.0153(10)
C18 0.0376(11) 0.0416(12) 0.0199(9) -0.0143(9) -0.0065(8) -0.0079(9)
C19 0.0232(8) 0.0252(9) 0.0212(8) -0.0140(7) -0.0035(7) -0.0026(7)
C20 0.0219(9) 0.0359(11) 0.0307(10) -0.0213(9) -0.0063(7) -0.0029(8)
C21 0.0166(8) 0.0335(10) 0.0338(10) -0.0207(9) -0.0007(7) -0.0053(7)
C22 0.0148(7) 0.0235(8) 0.0249(8) -0.0139(7) 0.0008(6) -0.0027(6)
C23 0.0171(7) 0.0156(7) 0.0183(7) -0.0103(6) -0.0012(6) -0.0006(6)
C24 0.0193(8) 0.0177(7) 0.0167(7) -0.0090(6) 0.0002(6) -0.0027(6)
C25 0.0166(7) 0.0137(7) 0.0177(7) -0.0080(6) 0.0034(6) -0.0008(5)
C26 0.0223(8) 0.0183(8) 0.0162(7) -0.0080(6) 0.0027(6) -0.0016(6)
C27 0.0277(10) 0.0411(12) 0.0268(10) -0.0229(9) 0.0055(8) -0.0031(8)
C28 0.0437(13) 0.0643(17) 0.0349(12) -0.0367(13) 0.0060(10) -0.0038(12)
C29 0.0520(16) 0.0720(19) 0.0330(12) -0.0364(13) -0.0047(11) -0.0076(14)
C30 0.0361(12) 0.0432(13) 0.0283(10) -0.0156(10) -0.0101(9) -0.0033(10)
C31 0.0253(9) 0.0196(8) 0.0205(8) -0.0071(7) -0.0026(7) -0.0009(7)
O3 0.0500(14) 0.0552(15) 0.0321(11) -0.0314(11) 0.0039(10) -0.0001(11)
C32 0.0441(19) 0.070(3) 0.045(2) -0.040(2) 0.0114(15) -0.0049(18)
O3' 0.041(4) 0.038(4) 0.028(3) -0.010(3) -0.016(3) -0.007(3)
C32' 0.077(8) 0.034(5) 0.030(5) -0.007(4) -0.026(5) -0.010(5)
Cl1 0.0212(2) 0.0320(2) 0.0330(2) -0.0234(2) 0.00230(17) -0.00510(17)
O4 0.0437(11) 0.0567(12) 0.0473(11) -0.0022(9) -0.0223(9) -0.0129(9)
O5 0.0471(12) 0.0918(18) 0.131(2) -0.0995(18) 0.0333(13) -0.0317(12)
O6 0.0252(7) 0.0438(9) 0.0288(8) -0.0113(7) 0.0044(6) 0.0018(6)
O7 0.0322(8) 0.0518(11) 0.0396(9) -0.0219(8) 0.0055(7) -0.0202(8)

loop_
_atom_type_symbol
_atom_type_description
_atom_type_scat_dispersion_real
_atom_type_scat_dispersion_imag
_atom_type_scat_source
C C 0.0033 0.0016 'International Tables Vol C Tables 4.2.6.8 and 6.1.1.4'
Cl Cl 0.1484 0.1585 'International Tables Vol C Tables 4.2.6.8 and 6.1.1.4'
Mn Mn 0.3368 0.7283 'International Tables Vol C Tables 4.2.6.8 and 6.1.1.4'
N N 0.0061 0.0033 'International Tables Vol C Tables 4.2.6.8 and 6.1.1.4'
O O 0.0106 0.0060 'International Tables Vol C Tables 4.2.6.8 and 6.1.1.4'
H H 0.0000 0.0000 'International Tables Vol C Tables 4.2.6.8 and 6.1.1.4'

loop_
_geom_angle_atom_site_label_1
_geom_angle_atom_site_label_2
_geom_angle_atom_site_label_3
_geom_angle
_geom_angle_site_symmetry_1
_geom_angle_site_symmetry_3
O1 Mn1 O1 74.79(5) . 2_656
O1 Mn1 N2 157.74(5) . .
O1 Mn1 N2 88.00(5) 2_656 .
O1 Mn1 N4 101.62(5) . .
O1 Mn1 N4 97.28(5) 2_656 .
N2 Mn1 N4 94.36(5) . .
O1 Mn1 N3 90.90(5) . .
O1 Mn1 N3 161.60(5) 2_656 .
N2 Mn1 N3 108.49(5) . .
N4 Mn1 N3 73.97(5) . .
O1 Mn1 N1 95.13(5) . .
O1 Mn1 N1 99.90(5) 2_656 .
N2 Mn1 N1 73.68(5) . .
N4 Mn1 N1 158.61(5) . .
N3 Mn1 N1 92.73(5) . .
C25 O1 Mn1 129.19(11) . .
C25 O1 Mn1 125.56(11) . 2_656
Mn1 O1 Mn1 105.21(5) . 2_656
C1 N1 C12 118.21(15) . .
C1 N1 Mn1 126.33(11) . .
C12 N1 Mn1 115.17(11) . .
C10 N2 C11 117.99(15) . .
C10 N2 Mn1 126.39(12) . .
C11 N2 Mn1 115.11(11) . .
C13 N3 C24 117.84(15) . .
C13 N3 Mn1 127.10(12) . .
C24 N3 Mn1 114.87(11) . .
C22 N4 C23 117.89(15) . .
C22 N4 Mn1 127.00(12) . .
C23 N4 Mn1 115.07(11) . .
N1 C1 C2 122.82(16) . .
N1 C1 H1 118.6 . .
C2 C1 H1 118.6 . .
C3 C2 C1 119.14(17) . .
C3 C2 H2 120.4 . .
C1 C2 H2 120.4 . .
C2 C3 C4 119.70(16) . .
C2 C3 H3 120.2 . .
C4 C3 H3 120.2 . .
C3 C4 C12 117.43(16) . .
C3 C4 C5 122.95(16) . .
C12 C4 C5 119.61(17) . .
C6 C5 C4 120.63(17) . .
C6 C5 H5 119.7 . .
C4 C5 H5 119.7 . .
C5 C6 C7 121.27(16) . .
C5 C6 H6 119.4 . .
C7 C6 H6 119.4 . .
C8 C7 C11 117.43(16) . .
C8 C7 C6 123.04(16) . .
C11 C7 C6 119.53(16) . .
C9 C8 C7 119.33(16) . .
C9 C8 H8 120.3 . .
C7 C8 H8 120.3 . .
C8 C9 C10 119.47(17) . .
C8 C9 H9 120.3 . .
C10 C9 H9 120.3 . .
N2 C10 C9 122.86(17) . .
N2 C10 H10 118.6 . .
C9 C10 H10 118.6 . .
N2 C11 C7 122.92(15) . .
N2 C11 C12 117.80(14) . .
C7 C11 C12 119.28(15) . .
N1 C12 C4 122.71(15) . .
N1 C12 C11 117.62(14) . .
C4 C12 C11 119.66(15) . .
N3 C13 C14 123.41(18) . .
N3 C13 H13 118.3 . .
C14 C13 H13 118.3 . .
C15 C14 C13 118.89(18) . .
C15 C14 H14 120.6 . .
C13 C14 H14 120.6 . .
C14 C15 C16 119.54(18) . .
C14 C15 H15 120.2 . .
C16 C15 H15 120.2 . .
C24 C16 C15 117.70(18) . .
C24 C16 C17 119.82(18) . .
C15 C16 C17 122.46(18) . .
C18 C17 C16 120.84(19) . .
C18 C17 H17 119.6 . .
C16 C17 H17 119.6 . .
C17 C18 C19 120.73(19) . .
C17 C18 H18 119.6 . .
C19 C18 H18 119.6 . .
C23 C19 C20 117.42(17) . .
C23 C19 C18 119.96(17) . .
C20 C19 C18 122.62(18) . .
C21 C20 C19 119.63(18) . .
C21 C20 H20 120.2 . .
C19 C20 H20 120.2 . .
C20 C21 C22 119.10(17) . .
C20 C21 H21 120.4 . .
C22 C21 H21 120.4 . .
N4 C22 C21 123.06(18) . .
N4 C22 H22 118.5 . .
C21 C22 H22 118.5 . .
N4 C23 C19 122.89(16) . .
N4 C23 C24 117.82(15) . .
C19 C23 C24 119.28(16) . .
N3 C24 C16 122.61(16) . .
N3 C24 C23 118.05(15) . .
C16 C24 C23 119.33(16) . .
O2 C25 O1 123.19(16) . .
O2 C25 C26 120.59(15) . .
O1 C25 C26 116.20(15) . .
C31 C26 C27 120.55(18) . .
C31 C26 C25 120.85(16) . .
C27 C26 C25 118.58(17) . .
C28 C27 C26 118.5(2) . .
C28 C27 H27 120.7 . .
C26 C27 H27 120.7 . .
O3 C28 C29 114.7(2) . .
O3 C28 C27 124.6(2) . .
C29 C28 C27 120.6(2) . .
C29 C28 H28 119.7 . .
C27 C28 H28 119.7 . .
C30 C29 C28 120.4(2) . .
C30 C29 H29 119.8 . .
C28 C29 H29 119.8 . .
O3' C30 C29 118.4(4) . .
O3' C30 C31 121.0(4) . .
C29 C30 C31 120.1(2) . .
C29 C30 H30 119.9 . .
C31 C30 H30 119.9 . .
C26 C31 C30 119.90(19) . .
C26 C31 H31 120.1 . .
C30 C31 H31 120.1 . .
C28 O3 C32 116.9(2) . .
O3 C32 H32A 109.5 . .
O3 C32 H32B 109.5 . .
H32A C32 H32B 109.5 . .
O3 C32 H32C 109.5 . .
H32A C32 H32C 109.5 . .
H32B C32 H32C 109.5 . .
C30 O3' C32' 122.4(8) . .
O3' C32' H32D 109.5 . .
O3' C32' H32E 109.5 . .
H32D C32' H32E 109.5 . .
O3' C32' H32F 109.5 . .
H32D C32' H32F 109.5 . .
H32E C32' H32F 109.5 . .
O4 Cl1 O5 111.61(17) . .
O4 Cl1 O6 109.63(12) . .
O5 Cl1 O6 107.00(12) . .
O4 Cl1 O7 110.82(11) . .
O5 Cl1 O7 107.48(13) . .
O6 Cl1 O7 110.23(11) . .

loop_
_geom_bond_atom_site_label_1
_geom_bond_atom_site_label_2
_geom_bond_distance
_geom_bond_site_symmetry_2
Mn1 O1 2.1617(12) .
Mn1 O1 2.1931(13) 2_656
Mn1 N2 2.2545(14) .
Mn1 N4 2.2579(15) .
Mn1 N3 2.2592(15) .
Mn1 N1 2.2605(15) .
O1 C25 1.3082(19) .
O2 C25 1.227(2) .
N1 C1 1.330(2) .
N1 C12 1.361(2) .
N2 C10 1.328(2) .
N2 C11 1.363(2) .
N3 C13 1.334(2) .
N3 C24 1.360(2) .
N4 C22 1.332(2) .
N4 C23 1.361(2) .
C1 C2 1.404(2) .
C1 H1 0.9300 .
C2 C3 1.370(3) .
C2 H2 0.9300 .
C3 C4 1.406(3) .
C3 H3 0.9300 .
C4 C12 1.408(2) .
C4 C5 1.437(2) .
C5 C6 1.350(3) .
C5 H5 0.9300 .
C6 C7 1.434(3) .
C6 H6 0.9300 .
C7 C8 1.404(3) .
C7 C11 1.410(2) .
C8 C9 1.376(3) .
C8 H8 0.9300 .
C9 C10 1.401(2) .
C9 H9 0.9300 .
C10 H10 0.9300 .
C11 C12 1.440(2) .
C13 C14 1.398(3) .
C13 H13 0.9300 .
C14 C15 1.371(3) .
C14 H14 0.9300 .
C15 C16 1.409(3) .
C15 H15 0.9300 .
C16 C24 1.407(3) .
C16 C17 1.433(3) .
C17 C18 1.354(3) .
C17 H17 0.9300 .
C18 C19 1.431(3) .
C18 H18 0.9300 .
C19 C23 1.407(2) .
C19 C20 1.409(3) .
C20 C21 1.368(3) .
C20 H20 0.9300 .
C21 C22 1.404(3) .
C21 H21 0.9300 .
C22 H22 0.9300 .
C23 C24 1.442(2) .
C25 C26 1.502(2) .
C26 C31 1.388(3) .
C26 C27 1.398(3) .
C27 C28 1.395(3) .
C27 H27 0.9300 .
C28 O3 1.367(3) .
C28 C29 1.389(4) .
C28 H28 0.9300 .
C29 C30 1.370(4) .
C29 H29 0.9300 .
C30 O3' 1.355(7) .
C30 C31 1.390(3) .
C30 H30 0.9300 .
C31 H31 0.9300 .
O3 C32 1.441(5) .
C32 H32A 0.9600 .
C32 H32B 0.9600 .
C32 H32C 0.9600 .
O3' C32' 1.447(12) .
C32' H32D 0.9600 .
C32' H32E 0.9600 .
C32' H32F 0.9600 .
Cl1 O4 1.426(2) .
Cl1 O5 1.4346(19) .
Cl1 O6 1.4380(16) .
Cl1 O7 1.4393(18) .
